data_9017628
loop_
_publ_author_name
'Grey, I. E.'
'Mumme, W. G.'
'Macrae, C. M.'
'Caradoc-Davies T'
'Price, J. R.'
'Rumsey, M. S.'
'Mills, S. J.'

_publ_section_title
;
 Chiral edge-shared octahedral chains in liskeardite, [(Al,Fe)32(AsO4)18(OH)42(H2O)22]
 *52H2O, an open framework mineral with a pharmacoalumite-related structure
 Note: T = 100 K
;
_journal_name_full 'Mineralogical Magazine'
_journal_page_first 3125
_journal_page_last 3135
_journal_volume 77
_journal_year 2013
_chemical_compound_source 'Marke Valley mine, Liskeard District, Cornwall, UK'
_chemical_formula_sum 'Al14.582 As9 Fe1.418 H97.24 O94.12'
_chemical_name_mineral Liskeardite
_space_group_IT_number 5
_space_group_name_Hall 'I 2y'
_space_group_name_H-M_alt 'I 1 2 1'
_symmetry_space_group_name_H-M 'I 1 2 1'
_cell_angle_alpha 90
_cell_angle_beta 90.19
_cell_angle_gamma 90
_cell_formula_units_Z 2
_cell_length_a 24.576
_cell_length_b 7.754
_cell_length_c 24.641
_cell_volume 4695.620
_database_code_amcsd 0020528
_diffrn_ambient_temperature 100
_exptl_crystal_density_diffrn 1.946
_cod_data_source_file inputs/fixed/downloads/18/18535.cif
_cod_data_source_block 18535
_cod_original_formula_sum 'As9 Al14.582 Fe1.418 O94.12 H97.24'
_cod_database_code 9017628

loop_
_space_group_symop_operation_xyz
x,y,z
1/2+x,1/2+y,1/2+z
-x,y,-z
1/2-x,1/2+y,1/2-z

loop_
_atom_site_label
_atom_site_fract_x
_atom_site_fract_y
_atom_site_fract_z
_atom_site_occupancy
_atom_site_U_iso_or_equiv
_atom_site_type_symbol
_atom_site_attached_hydrogens
As1 0.79768 0.18161 0.75058 1.00000 0.02630 As 0
As2 0.00000 0.50188 0.50000 1.00000 0.02170 As 0
As3 0.86884 0.98957 0.58781 1.00000 0.02490 As 0
As4 0.74933 0.82240 0.29770 1.00000 0.02610 As 0
As5 0.91225 0.01416 0.36875 1.00000 0.02500 As 0
Al1 0.93923 0.86350 0.48702 0.67900 0.02170 Al 0
Fe1 0.93923 0.86350 0.48702 0.32100 0.02170 Fe 0
Al2 0.98726 0.14070 0.56090 0.61200 0.02450 Al 0
Fe2 0.98726 0.14070 0.56090 0.38800 0.02450 Fe 0
Al3 0.81070 0.19380 0.31510 1.00000 0.02470 Al 0
Al4 0.68380 0.31810 0.68950 1.00000 0.02870 Al 0
Al5 0.68490 0.30950 0.81080 1.00000 0.02520 Al 0
Al6 0.68960 0.18480 0.31610 1.00000 0.02820 Al 0
Al7 0.87130 0.93000 0.24970 1.00000 0.02820 Al 0
Al8 0.74940 0.07380 0.62890 1.00000 0.02830 Al 0
O1 0.84350 0.33850 0.74960 0.75000 0.03700 O 0
O-H1 0.84350 0.33850 0.74960 0.25000 0.03700 O 1
O2 0.80560 0.05700 0.80480 1.00000 0.03700 O 0
O3 0.73440 0.26970 0.75240 1.00000 0.02700 O 0
O4 0.79930 0.05760 0.69330 1.00000 0.02700 O 0
O5 0.98880 0.38260 0.55510 1.00000 0.02900 O 0
O6 0.44430 0.12140 0.98890 1.00000 0.02700 O 0
O7 0.87650 0.87340 0.53060 1.00000 0.02700 O 0
O8 0.81060 0.10410 0.58360 1.00000 0.03400 O 0
O9 0.62910 0.35300 0.85930 1.00000 0.02900 O 0
O10 0.91950 0.13530 0.59640 1.00000 0.02800 O 0
O11 0.69520 0.94490 0.30600 1.00000 0.03300 O 0
O12 0.74950 0.16540 0.15680 0.75000 0.03900 O 0
O-H12 0.74950 0.16540 0.15680 0.25000 0.03900 O 1
O13 0.75260 0.23220 0.26480 1.00000 0.02700 O 0
O14 0.80710 0.94590 0.29980 1.00000 0.02490 O 0
O15 0.91620 0.89970 0.31090 1.00000 0.03300 O 0
O16 0.96950 0.12930 0.37660 1.00000 0.02800 O 0
O17 0.85880 0.15000 0.37050 1.00000 0.03100 O 0
O18 0.90370 0.86920 0.42020 1.00000 0.02800 O 0
O-H19 0.95020 0.11550 0.48910 1.00000 0.02390 O 1
O-H20 0.98890 0.88770 0.55000 1.00000 0.02180 O 1
O-H21 0.75040 0.19770 0.36090 1.00000 0.02800 O 1
O-H22 0.86300 0.16630 0.26030 1.00000 0.02900 O 1
Wat23 0.82600 0.43570 0.32120 1.00000 0.03200 O 2
O-H24 0.63890 0.30640 0.75040 1.00000 0.02900 O 1
O-H25 0.68460 0.08510 0.67070 1.00000 0.03200 O 1
O-H26 0.73980 0.31300 0.63780 1.00000 0.03300 O 1
Wat27 0.37510 0.36380 0.36000 1.00000 0.04500 O 2
O-H28 0.73970 0.33720 0.86210 1.00000 0.02800 O 1
Wat29 0.67820 0.06800 0.82580 1.00000 0.02900 O 2
Wat30 0.63920 0.14190 0.37390 1.00000 0.04700 O 2
O-H31 0.82850 0.91840 0.18510 1.00000 0.03200 O 1
O-H32 0.63780 0.19060 0.25920 1.00000 0.03000 O 1
Wat33 0.93600 0.94950 0.20700 1.00000 0.03900 O 2
Wat34 0.70660 0.05670 0.56520 1.00000 0.04000 O 2
Wat1 0.75370 0.57500 0.54940 1.00000 0.12700 O 2
Wat2 0.05900 0.26200 0.30090 0.79000 0.05100 O 2
Wat3 0.68970 0.43700 0.46200 1.00000 0.22200 O 2
Wat4 0.85610 0.29700 0.47260 1.00000 0.05900 O 2
Wat5 0.02570 0.70970 0.35400 1.00000 0.05800 O 2
Wat6 0.62560 0.97600 0.91400 1.00000 0.06300 O 2
Wat7 0.75390 0.06100 0.46490 0.87000 0.11300 O 2
Wat8 0.91480 0.52600 0.37460 1.00000 0.05700 O 2
Wat9 0.98760 0.42320 0.34140 1.00000 0.03850 O 2
Wat10 0.66020 0.07830 0.98640 1.00000 0.04200 O 2
Wat11 0.69840 0.24400 0.05980 0.71000 0.04300 O 2
Wat12 0.94900 0.43100 0.24950 0.78000 0.08800 O 2
Wat13 0.03330 0.94100 0.25860 1.00000 0.11900 O 2
Wat14 0.65840 0.80100 0.40740 0.25000 0.05700 O 2
Wat15 0.40780 0.74300 0.34610 0.66000 0.17000 O 2

loop_
_cod_changelog_entry_id
_cod_changelog_entry_author
_cod_changelog_entry_date
_cod_changelog_entry_text
1
;cod-tools version 3.8.0
Id: cif_guess_AMCSD_atom_types 9574 2023-05-10 09:00:05Z saulius
;
2023-05-10T18:58:29+03:00
;Derived atom types and hydrogen counts
from atom names that follow the AMCSD naming convention
(Wat == water, O-H == hydroxyl).
;

loop_
_cod_related_entry_id
_cod_related_entry_database
_cod_related_entry_code
1 AMCSD 0020528
